data_7105716
loop_
_publ_author_name
'Ga\"el Zucchi'
'Pierre Thu\'ery'
'Eric Rivi\`ere'
'Michel Ephritikhine'

_publ_section_title
;
 Europium(II) Compounds: Simple Synthesis of a Molecular Complex in Water
 and Coordination Polymers with 2,2-Bipyrimidine Mediated Ferromagnetic
 Interactions
;
_journal_name_full Chem.Commun.
_journal_page_first 9143
_journal_page_last 9145
_journal_paper_doi 10.1039/c0cc02539a
_journal_volume 46
_journal_year 2010
_chemical_formula_sum 'C20 H21 Eu I2 N10 O3'
_chemical_formula_weight 855.23
_space_group_IT_number 15
_symmetry_cell_setting monoclinic
_symmetry_space_group_name_Hall '-C 2yc'
_symmetry_space_group_name_H-M 'C 1 2/c 1'
_atom_sites_solution_hydrogens geom
_atom_sites_solution_primary direct
_atom_sites_solution_secondary difmap
_audit_creation_method SHELXL-97
_cell_angle_alpha 90.00
_cell_angle_beta 123.588(4)
_cell_angle_gamma 90.00
_cell_formula_units_Z 8
_cell_length_a 31.7279(17)
_cell_length_b 10.1284(6)
_cell_length_c 20.2074(14)
_cell_measurement_reflns_used 80299
_cell_measurement_temperature 100(2)
_cell_measurement_theta_max 25.68
_cell_measurement_theta_min 3.01
_cell_volume 5409.5(6)
_computing_cell_refinement 'HKL2000 (Otwinowski & Minor, 1997)'
_computing_data_collection 'COLLECT (Nonius, 1998)'
_computing_data_reduction 'HKL2000 (Otwinowski & Minor, 1997)'
_computing_molecular_graphics 'SHELXTL (Sheldrick, 1999)'
_computing_publication_material 'SHELXTL (Sheldrick, 1999); PLATON (Spek, 2003)'
_computing_structure_refinement 'SHELXL-97 (Sheldrick, 1997)'
_computing_structure_solution 'SHELXS-97 (Sheldrick, 1997)'
_diffrn_ambient_temperature 100(2)
_diffrn_measured_fraction_theta_full 0.997
_diffrn_measured_fraction_theta_max 0.997
_diffrn_measurement_device_type 'Nonius Kappa-CCD area-detector diffractometer'
_diffrn_measurement_method 'two \f and three \w scans with 2\% steps (310 frames)'
_diffrn_radiation_monochromator graphite
_diffrn_radiation_source 'fine-focus sealed tube'
_diffrn_radiation_type MoK\a
_diffrn_radiation_wavelength 0.71073
_diffrn_reflns_av_R_equivalents 0.0359
_diffrn_reflns_av_sigmaI/netI 0.0467
_diffrn_reflns_limit_h_max 38
_diffrn_reflns_limit_h_min -38
_diffrn_reflns_limit_k_max 12
_diffrn_reflns_limit_k_min -12
_diffrn_reflns_limit_l_max 24
_diffrn_reflns_limit_l_min -24
_diffrn_reflns_number 80299
_diffrn_reflns_theta_full 25.68
_diffrn_reflns_theta_max 25.68
_diffrn_reflns_theta_min 3.01
_diffrn_standards_decay_% 0
_diffrn_standards_interval_time 0
_diffrn_standards_number 0
_exptl_absorpt_coefficient_mu 4.643
_exptl_absorpt_correction_T_max 0.690
_exptl_absorpt_correction_T_min 0.344
_exptl_absorpt_correction_type multi-scan
_exptl_absorpt_process_details 'SCALEPACK (Otwinowski & Minor, 1997)'
_exptl_crystal_colour 'dark brown'
_exptl_crystal_density_diffrn 2.100
_exptl_crystal_density_method 'not measured'
_exptl_crystal_description parallelepiped
_exptl_crystal_F_000 3232
_exptl_crystal_size_max 0.17
_exptl_crystal_size_mid 0.15
_exptl_crystal_size_min 0.08
_refine_diff_density_max 2.722
_refine_diff_density_min -1.509
_refine_diff_density_rms 0.220
_refine_ls_extinction_method none
_refine_ls_goodness_of_fit_ref 1.014
_refine_ls_hydrogen_treatment constr
_refine_ls_matrix_type full
_refine_ls_number_parameters 355
_refine_ls_number_reflns 5142
_refine_ls_number_restraints 72
_refine_ls_restrained_S_all 1.011
_refine_ls_R_factor_all 0.0588
_refine_ls_R_factor_gt 0.0431
_refine_ls_shift/su_max 0.001
_refine_ls_shift/su_mean 0.000
_refine_ls_structure_factor_coef Fsqd
_refine_ls_weighting_details 'calc w=1/[\s^2^(Fo^2^)+(0.0668P)^2^+51.0210P] where P=(Fo^2^+2Fc^2^)/3'
_refine_ls_weighting_scheme calc
_refine_ls_wR_factor_gt 0.1109
_refine_ls_wR_factor_ref 0.1186
_reflns_number_gt 4099
_reflns_number_total 5142
_reflns_threshold_expression >2sigma(I)
_cod_data_source_file C0CC02539A.TXT
_cod_data_source_block 3
_cod_original_sg_symbol_H-M 'C 2/c'
_cod_database_code 7105716

loop_
_symmetry_equiv_pos_as_xyz
'x, y, z'
'-x, y, -z+1/2'
'x+1/2, y+1/2, z'
'-x+1/2, y+1/2, -z+1/2'
'-x, -y, -z'
'x, -y, z-1/2'
'-x+1/2, -y+1/2, -z'
'x+1/2, -y+1/2, z-1/2'

loop_
_atom_site_label
_atom_site_type_symbol
_atom_site_fract_x
_atom_site_fract_y
_atom_site_fract_z
_atom_site_U_iso_or_equiv
_atom_site_adp_type
_atom_site_occupancy
_atom_site_symmetry_multiplicity
_atom_site_calc_flag
_atom_site_refinement_flags
_atom_site_disorder_assembly
_atom_site_disorder_group
Eu Eu 0.835482(13) 0.07500(4) 0.37078(2) 0.02323(12) Uani 1 1 d . . .
I1 I 0.81532(2) 0.47437(6) 0.50500(4) 0.04005(17) Uani 1 1 d . . .
I2 I 0.893691(18) 0.47188(5) 0.29171(3) 0.03011(15) Uani 1 1 d . . .
O1 O 0.8309(2) 0.1188(6) 0.4933(3) 0.0325(12) Uani 1 1 d . . .
H1A H 0.8329 0.2045 0.5109 0.039 Uiso 1 1 d R . .
H1B H 0.8478 0.0727 0.5399 0.039 Uiso 1 1 d R . .
O2 O 0.83699(19) 0.3297(5) 0.3743(3) 0.0304(12) Uani 1 1 d . . .
H2A H 0.8309 0.3657 0.4127 0.037 Uiso 1 1 d R . .
H2B H 0.8445 0.3956 0.3529 0.037 Uiso 1 1 d R . .
O3 O 0.89765(19) 0.1184(5) 0.3264(3) 0.0301(12) Uani 1 1 d . . .
H3A H 0.9272 0.0803 0.3476 0.036 Uiso 1 1 d R . .
H3B H 0.9075 0.1971 0.3247 0.036 Uiso 1 1 d R . .
N1 N 0.7403(2) 0.1887(6) 0.3104(4) 0.0262(14) Uani 1 1 d . . .
N2 N 0.7784(2) 0.1869(6) 0.2182(4) 0.0272(14) Uani 1 1 d . . .
N3 N 0.7247(2) 0.3677(6) 0.1431(4) 0.0271(14) Uani 1 1 d . . .
N4 N 0.6851(2) 0.3661(6) 0.2310(4) 0.0271(14) Uani 1 1 d . . .
N5 N 0.9316(2) 0.1356(7) 0.5024(4) 0.0346(16) Uani 1 1 d . . .
N6 N 0.9042(2) -0.1230(6) 0.4681(4) 0.0287(14) Uani 1 1 d . . .
N7 N 0.9882(2) -0.1848(6) 0.5725(4) 0.0332(16) Uani 1 1 d . . .
N8 N 1.0167(2) 0.0702(6) 0.5995(4) 0.0281(14) Uani 1 1 d . . .
C1 C 0.7218(3) 0.2773(8) 0.2515(4) 0.0262(16) Uani 1 1 d . . .
C2 C 0.7432(3) 0.2780(7) 0.2016(4) 0.0245(15) Uani 1 1 d . . .
C3 C 0.7424(3) 0.3608(8) 0.0961(4) 0.0275(16) Uani 1 1 d . . .
H3 H 0.7297 0.4195 0.0539 0.033 Uiso 1 1 calc R . .
C4 C 0.7780(3) 0.2719(8) 0.1075(5) 0.0293(17) Uani 1 1 d . . .
H4 H 0.7901 0.2699 0.0748 0.035 Uiso 1 1 calc R . .
C5 C 0.7953(3) 0.1846(8) 0.1703(5) 0.0294(17) Uani 1 1 d . . .
H5 H 0.8195 0.1222 0.1795 0.035 Uiso 1 1 calc R . .
C6 C 0.7182(3) 0.1871(8) 0.3510(5) 0.0297(17) Uani 1 1 d . . .
H6 H 0.7294 0.1260 0.3918 0.036 Uiso 1 1 calc R . .
C7 C 0.6793(3) 0.2730(7) 0.3348(4) 0.0253(15) Uani 1 1 d . . .
H7 H 0.6646 0.2712 0.3639 0.030 Uiso 1 1 calc R . .
C8 C 0.6640(3) 0.3598(8) 0.2742(5) 0.0289(17) Uani 1 1 d . . .
H8 H 0.6378 0.4178 0.2615 0.035 Uiso 1 1 calc R . .
C9 C 0.9676(3) 0.0447(7) 0.5439(4) 0.0244(16) Uani 1 1 d . . .
C10 C 0.9524(3) -0.0967(8) 0.5272(5) 0.0275(17) Uani 1 1 d . . .
C11 C 0.9748(3) -0.3110(8) 0.5592(6) 0.041(2) Uani 1 1 d . . .
H11 H 0.9989 -0.3750 0.5899 0.049 Uiso 1 1 calc R . .
C12 C 0.9259(3) -0.3509(8) 0.5010(5) 0.036(2) Uani 1 1 d . . .
H12 H 0.9166 -0.4394 0.4927 0.044 Uiso 1 1 calc R . .
C13 C 0.8917(3) -0.2516(8) 0.4559(5) 0.0326(18) Uani 1 1 d . . .
H13 H 0.8588 -0.2750 0.4157 0.039 Uiso 1 1 calc R . .
C14 C 0.9461(3) 0.2582(8) 0.5215(6) 0.045(2) Uani 1 1 d . . .
H14 H 0.9218 0.3238 0.4949 0.054 Uiso 1 1 calc R . .
C15 C 0.9949(3) 0.2972(9) 0.5784(5) 0.042(2) Uani 1 1 d . . .
H15 H 1.0039 0.3855 0.5908 0.051 Uiso 1 1 calc R . .
C16 C 1.0293(3) 0.1962(8) 0.6156(5) 0.0319(18) Uani 1 1 d . . .
H16 H 1.0628 0.2174 0.6537 0.038 Uiso 1 1 calc R . .
N9 N 0.9037(3) -0.0201(5) 0.6363(4) 0.055(2) Uani 0.50 1 d PGU . .
C22 C 0.8889(3) -0.1518(6) 0.6224(4) 0.062(3) Uani 0.50 1 d PGU . .
H22A H 0.8551 -0.1749 0.5800 0.074 Uiso 0.50 1 d PR . .
C23 C 0.9230(3) -0.2500(5) 0.6698(5) 0.055(2) Uani 0.50 1 d PGU . .
H23A H 0.9128 -0.3409 0.6602 0.065 Uiso 0.50 1 d PR . .
C24 C 0.9720(3) -0.2166(6) 0.7311(5) 0.069(3) Uani 0.50 1 d PGU . .
H24A H 0.9955 -0.2844 0.7639 0.083 Uiso 0.50 1 d PR . .
N12 N 0.9868(2) -0.0849(7) 0.7451(5) 0.064(3) Uani 0.50 1 d PGU . .
C17 C 0.9526(3) 0.0133(5) 0.6977(5) 0.058(2) Uani 0.50 1 d PGU . .
N11 N 1.0233(3) 0.1855(6) 0.7718(8) 0.050(3) Uani 0.50 1 d PGU . .
C19 C 1.0381(3) 0.3170(7) 0.7821(6) 0.060(3) Uani 0.50 1 d PGU . .
H19A H 1.0731 0.3401 0.8180 0.073 Uiso 0.50 1 d PR . .
C20 C 1.0023(3) 0.4152(5) 0.7402(7) 0.056(3) Uani 0.50 1 d PGU . .
H20A H 1.0125 0.5061 0.7473 0.067 Uiso 0.50 1 d PR . .
C21 C 0.9517(3) 0.3818(6) 0.6881(6) 0.064(3) Uani 0.50 1 d PGU . .
H21A H 0.9269 0.4496 0.6592 0.076 Uiso 0.50 1 d PR . .
N10 N 0.9369(3) 0.2503(7) 0.6779(6) 0.046(2) Uani 0.50 1 d PGU . .
C18 C 0.9727(4) 0.1521(5) 0.7197(8) 0.050(2) Uani 0.50 1 d PGU . .

loop_
_atom_site_aniso_label
_atom_site_aniso_U_11
_atom_site_aniso_U_22
_atom_site_aniso_U_33
_atom_site_aniso_U_23
_atom_site_aniso_U_13
_atom_site_aniso_U_12
Eu 0.0217(2) 0.0188(2) 0.0260(2) -0.00077(15) 0.01121(16) 0.00008(15)
I1 0.0576(4) 0.0287(3) 0.0485(4) -0.0037(2) 0.0386(3) -0.0016(3)
I2 0.0278(3) 0.0258(3) 0.0328(3) 0.0014(2) 0.0144(2) -0.0030(2)
O1 0.041(3) 0.032(3) 0.025(3) 0.000(2) 0.018(2) 0.006(3)
O2 0.035(3) 0.023(3) 0.035(3) 0.001(2) 0.020(2) -0.002(2)
O3 0.025(3) 0.021(3) 0.041(3) 0.004(2) 0.017(2) 0.001(2)
N1 0.022(3) 0.024(3) 0.029(3) 0.005(3) 0.013(3) 0.005(3)
N2 0.021(3) 0.030(4) 0.028(3) -0.001(3) 0.012(3) 0.001(3)
N3 0.027(3) 0.026(3) 0.027(3) -0.001(3) 0.014(3) -0.002(3)
N4 0.023(3) 0.022(3) 0.034(3) 0.001(3) 0.014(3) 0.000(3)
N5 0.029(3) 0.020(3) 0.045(4) 0.001(3) 0.015(3) 0.001(3)
N6 0.025(3) 0.019(3) 0.035(4) 0.001(3) 0.013(3) -0.002(3)
N7 0.025(3) 0.019(3) 0.042(4) 0.003(3) 0.010(3) 0.006(3)
N8 0.022(3) 0.023(3) 0.034(4) -0.002(3) 0.012(3) -0.001(3)
C1 0.022(3) 0.025(4) 0.029(4) 0.001(3) 0.013(3) 0.002(3)
C2 0.024(4) 0.023(4) 0.023(4) -0.002(3) 0.012(3) -0.003(3)
C3 0.031(4) 0.024(4) 0.023(4) 0.003(3) 0.012(3) -0.004(3)
C4 0.029(4) 0.029(4) 0.032(4) -0.003(3) 0.019(3) -0.006(3)
C5 0.025(4) 0.029(4) 0.033(4) -0.003(3) 0.016(3) 0.000(3)
C6 0.026(4) 0.032(4) 0.028(4) 0.003(3) 0.012(3) -0.005(3)
C7 0.024(4) 0.024(4) 0.029(4) 0.002(3) 0.016(3) -0.001(3)
C8 0.024(4) 0.030(4) 0.034(4) -0.003(3) 0.017(3) -0.002(3)
C9 0.020(3) 0.024(4) 0.029(4) -0.003(3) 0.013(3) -0.003(3)
C10 0.024(4) 0.028(4) 0.031(4) -0.001(3) 0.015(3) -0.002(3)
C11 0.028(4) 0.024(5) 0.052(5) 0.005(4) 0.010(4) 0.005(3)
C12 0.029(4) 0.020(4) 0.044(5) 0.002(3) 0.009(4) 0.004(3)
C13 0.026(4) 0.023(4) 0.041(5) -0.002(3) 0.013(4) 0.000(3)
C14 0.027(4) 0.021(4) 0.055(6) -0.002(4) 0.003(4) 0.000(3)
C15 0.039(5) 0.027(5) 0.049(5) -0.004(4) 0.017(4) -0.005(4)
C16 0.031(4) 0.027(4) 0.033(4) -0.004(3) 0.015(3) -0.004(3)
N9 0.079(4) 0.035(3) 0.034(3) 0.010(3) 0.021(3) -0.004(3)
C22 0.078(5) 0.050(4) 0.050(4) 0.011(4) 0.031(4) 0.011(4)
C23 0.081(5) 0.046(4) 0.047(4) 0.021(4) 0.042(4) 0.023(4)
C24 0.080(5) 0.052(4) 0.059(4) 0.016(4) 0.028(4) 0.012(4)
N12 0.073(4) 0.045(4) 0.056(4) 0.012(4) 0.024(4) 0.018(3)
C17 0.070(4) 0.045(4) 0.054(4) 0.010(3) 0.032(3) 0.011(3)
N11 0.049(4) 0.043(4) 0.064(5) 0.007(4) 0.036(4) 0.020(4)
C19 0.060(4) 0.047(5) 0.068(5) 0.012(4) 0.031(4) 0.022(4)
C20 0.055(4) 0.051(4) 0.066(5) 0.003(4) 0.036(4) 0.023(4)
C21 0.065(4) 0.049(5) 0.066(5) 0.014(4) 0.030(4) 0.017(4)
N10 0.052(4) 0.042(4) 0.057(4) 0.010(4) 0.037(3) 0.018(4)
C18 0.055(4) 0.039(4) 0.060(4) 0.016(4) 0.035(3) 0.017(3)

loop_
_atom_type_symbol
_atom_type_description
_atom_type_scat_dispersion_real
_atom_type_scat_dispersion_imag
_atom_type_scat_source
C C 0.0033 0.0016 'International Tables Vol C Tables 4.2.6.8 and 6.1.1.4'
H H 0.0000 0.0000 'International Tables Vol C Tables 4.2.6.8 and 6.1.1.4'
N N 0.0061 0.0033 'International Tables Vol C Tables 4.2.6.8 and 6.1.1.4'
O O 0.0106 0.0060 'International Tables Vol C Tables 4.2.6.8 and 6.1.1.4'
I I -0.4742 1.8119 'International Tables Vol C Tables 4.2.6.8 and 6.1.1.4'
Eu Eu -0.1578 3.6682 'International Tables Vol C Tables 4.2.6.8 and 6.1.1.4'

loop_
_geom_angle_atom_site_label_1
_geom_angle_atom_site_label_2
_geom_angle_atom_site_label_3
_geom_angle
_geom_angle_site_symmetry_1
_geom_angle_site_symmetry_3
_geom_angle_publ_flag
O2 Eu O1 79.22(18) . . ?
O2 Eu O3 80.53(16) . . ?
O1 Eu O3 138.47(17) . . ?
O2 Eu N3 140.20(17) . 4_645 ?
O1 Eu N3 79.91(18) . 4_645 ?
O3 Eu N3 135.01(17) . 4_645 ?
O2 Eu N4 141.12(18) . 4_645 ?
O1 Eu N4 136.47(19) . 4_645 ?
O3 Eu N4 77.63(17) . 4_645 ?
N3 Eu N4 58.33(18) 4_645 4_645 ?
O2 Eu N5 76.10(18) . . ?
O1 Eu N5 70.22(19) . . ?
O3 Eu N5 69.89(19) . . ?
N3 Eu N5 126.67(19) 4_645 . ?
N4 Eu N5 124.15(19) 4_645 . ?
O2 Eu N1 66.45(17) . . ?
O1 Eu N1 74.31(17) . . ?
O3 Eu N1 128.08(17) . . ?
N3 Eu N1 75.44(18) 4_645 . ?
N4 Eu N1 103.68(18) 4_645 . ?
N5 Eu N1 132.14(19) . . ?
O2 Eu N2 67.52(17) . . ?
O1 Eu N2 129.43(18) . . ?
O3 Eu N2 72.93(17) . . ?
N3 Eu N2 101.95(18) 4_645 . ?
N4 Eu N2 75.46(18) 4_645 . ?
N5 Eu N2 131.21(19) . . ?
N1 Eu N2 58.09(18) . . ?
O2 Eu N6 134.33(17) . . ?
O1 Eu N6 83.43(18) . . ?
O3 Eu N6 85.41(17) . . ?
N3 Eu N6 75.64(18) 4_645 . ?
N4 Eu N6 75.35(18) 4_645 . ?
N5 Eu N6 58.27(19) . . ?
N1 Eu N6 146.04(18) . . ?
N2 Eu N6 146.67(19) . . ?
Eu O1 H1A 119.8 . . ?
Eu O1 H1B 125.7 . . ?
H1A O1 H1B 102.0 . . ?
Eu O2 H2A 112.9 . . ?
Eu O2 H2B 137.5 . . ?
H2A O2 H2B 109.3 . . ?
Eu O3 H3A 124.3 . . ?
Eu O3 H3B 121.8 . . ?
H3A O3 H3B 96.6 . . ?
C1 N1 C6 115.6(6) . . ?
C1 N1 Eu 119.9(5) . . ?
C6 N1 Eu 122.0(5) . . ?
C2 N2 C5 116.2(7) . . ?
C2 N2 Eu 119.6(5) . . ?
C5 N2 Eu 120.8(5) . . ?
C2 N3 C3 115.8(6) . . ?
C2 N3 Eu 123.3(5) . 4_655 ?
C3 N3 Eu 120.4(5) . 4_655 ?
C1 N4 C8 115.0(7) . . ?
C1 N4 Eu 123.2(5) . 4_655 ?
C8 N4 Eu 121.0(5) . 4_655 ?
C14 N5 C9 115.4(7) . . ?
C14 N5 Eu 120.8(5) . . ?
C9 N5 Eu 123.4(5) . . ?
C13 N6 C10 115.4(7) . . ?
C13 N6 Eu 121.8(5) . . ?
C10 N6 Eu 122.6(5) . . ?
C11 N7 C10 116.7(7) . . ?
C16 N8 C9 116.3(7) . . ?
N1 C1 N4 126.9(7) . . ?
N1 C1 C2 117.6(6) . . ?
N4 C1 C2 115.5(7) . . ?
N2 C2 N3 125.8(7) . . ?
N2 C2 C1 117.0(6) . . ?
N3 C2 C1 117.2(6) . . ?
N3 C3 C4 123.2(7) . . ?
N3 C3 H3 118.4 . . ?
C4 C3 H3 118.4 . . ?
C3 C4 C5 116.6(7) . . ?
C3 C4 H4 121.7 . . ?
C5 C4 H4 121.7 . . ?
N2 C5 C4 122.3(7) . . ?
N2 C5 H5 118.9 . . ?
C4 C5 H5 118.9 . . ?
N1 C6 C7 122.9(7) . . ?
N1 C6 H6 118.5 . . ?
C7 C6 H6 118.5 . . ?
C8 C7 C6 116.3(7) . . ?
C8 C7 H7 121.8 . . ?
C6 C7 H7 121.8 . . ?
N4 C8 C7 123.3(7) . . ?
N4 C8 H8 118.3 . . ?
C7 C8 H8 118.3 . . ?
N5 C9 N8 125.6(7) . . ?
N5 C9 C10 117.4(6) . . ?
N8 C9 C10 116.9(6) . . ?
N7 C10 N6 126.5(7) . . ?
N7 C10 C9 116.2(6) . . ?
N6 C10 C9 117.3(7) . . ?
N7 C11 C12 122.3(7) . . ?
N7 C11 H11 118.8 . . ?
C12 C11 H11 118.8 . . ?
C13 C12 C11 116.5(7) . . ?
C13 C12 H12 121.8 . . ?
C11 C12 H12 121.8 . . ?
N6 C13 C12 122.5(7) . . ?
N6 C13 H13 118.7 . . ?
C12 C13 H13 118.7 . . ?
N5 C14 C15 124.6(8) . . ?
N5 C14 H14 117.7 . . ?
C15 C14 H14 117.7 . . ?
C16 C15 C14 115.3(8) . . ?
C16 C15 H15 122.4 . . ?
C14 C15 H15 122.4 . . ?
N8 C16 C15 122.8(7) . . ?
N8 C16 H16 118.6 . . ?
C15 C16 H16 118.6 . . ?
C22 N9 C17 120.0 . . ?
C23 C22 N9 120.0 . . ?
C23 C22 H22A 120.0 . . ?
N9 C22 H22A 120.0 . . ?
C22 C23 C24 120.0 . . ?
C22 C23 H23A 120.0 . . ?
C24 C23 H23A 120.0 . . ?
N12 C24 C23 120.0 . . ?
N12 C24 H24A 120.0 . . ?
C23 C24 H24A 120.0 . . ?
C17 N12 C24 120.0 . . ?
N12 C17 N9 120.0 . . ?
N12 C17 C18 115.1(6) . . ?
N9 C17 C18 124.9(6) . . ?
C19 N11 C18 120.0 . . ?
C20 C19 N11 120.0 . . ?
C20 C19 H19A 120.0 . . ?
N11 C19 H19A 120.0 . . ?
C19 C20 C21 120.0 . . ?
C19 C20 H20A 120.0 . . ?
C21 C20 H20A 120.0 . . ?
N10 C21 C20 120.0 . . ?
N10 C21 H21A 120.0 . . ?
C20 C21 H21A 120.0 . . ?
C21 N10 C18 120.0 . . ?
N10 C18 N11 120.0 . . ?
N10 C18 C17 114.7(7) . . ?
N11 C18 C17 125.0(7) . . ?

loop_
_geom_bond_atom_site_label_1
_geom_bond_atom_site_label_2
_geom_bond_distance
_geom_bond_site_symmetry_2
_geom_bond_publ_flag
Eu O2 2.580(6) . ?
Eu O1 2.599(5) . ?
Eu O3 2.616(5) . ?
Eu N3 2.746(6) 4_645 ?
Eu N4 2.766(6) 4_645 ?
Eu N5 2.788(7) . ?
Eu N1 2.803(6) . ?
Eu N2 2.809(6) . ?
Eu N6 2.811(6) . ?
O1 H1A 0.9267 . ?
O1 H1B 0.9123 . ?
O2 H2A 0.9699 . ?
O2 H2B 0.8961 . ?
O3 H3A 0.8752 . ?
O3 H3B 0.8634 . ?
N1 C1 1.339(10) . ?
N1 C6 1.342(10) . ?
N2 C2 1.340(9) . ?
N2 C5 1.343(10) . ?
N3 C2 1.342(9) . ?
N3 C3 1.346(10) . ?
N3 Eu 2.746(6) 4_655 ?
N4 C1 1.344(9) . ?
N4 C8 1.362(10) . ?
N4 Eu 2.766(6) 4_655 ?
N5 C14 1.306(11) . ?
N5 C9 1.341(10) . ?
N6 C13 1.344(10) . ?
N6 C10 1.348(10) . ?
N7 C11 1.328(11) . ?
N7 C10 1.333(10) . ?
N8 C16 1.323(10) . ?
N8 C9 1.348(9) . ?
C1 C2 1.495(10) . ?
C3 C4 1.360(11) . ?
C3 H3 0.9300 . ?
C4 C5 1.387(11) . ?
C4 H4 0.9300 . ?
C5 H5 0.9300 . ?
C6 C7 1.393(11) . ?
C6 H6 0.9300 . ?
C7 C8 1.361(11) . ?
C7 H7 0.9300 . ?
C8 H8 0.9300 . ?
C9 C10 1.489(10) . ?
C11 C12 1.391(11) . ?
C11 H11 0.9300 . ?
C12 C13 1.386(11) . ?
C12 H12 0.9300 . ?
C13 H13 0.9300 . ?
C14 C15 1.381(12) . ?
C14 H14 0.9300 . ?
C15 C16 1.377(12) . ?
C15 H15 0.9300 . ?
C16 H16 0.9300 . ?
N9 C22 1.3900 . ?
N9 C17 1.3900 . ?
C22 C23 1.3900 . ?
C22 H22A 0.9603 . ?
C23 C24 1.3900 . ?
C23 H23A 0.9599 . ?
C24 N12 1.3900 . ?
C24 H24A 0.9597 . ?
N12 C17 1.3900 . ?
C17 C18 1.505(2) . ?
N11 C19 1.3900 . ?
N11 C18 1.3900 . ?
C19 C20 1.3900 . ?
C19 H19A 0.9599 . ?
C20 C21 1.3900 . ?
C20 H20A 0.9600 . ?
C21 N10 1.3900 . ?
C21 H21A 0.9603 . ?
N10 C18 1.3900 . ?

loop_
_geom_hbond_atom_site_label_D
_geom_hbond_atom_site_label_H
_geom_hbond_atom_site_label_A
_geom_hbond_distance_DH
_geom_hbond_distance_HA
_geom_hbond_distance_DA
_geom_hbond_angle_DHA
_geom_hbond_site_symmetry_A
O1 H1A I1 0.93 2.78 3.660(6) 159.2 .
O1 H1B N9 0.91 2.00 2.878(8) 160.7 .
O2 H2A I1 0.97 2.44 3.407(5) 175.2 .
O2 H2B I2 0.90 2.59 3.379(5) 147.5 .
O3 H3A N8 0.88 2.13 2.962(8) 159.0 5_756
O3 H3B I2 0.86 2.84 3.637(5) 154.4 .
